data_7110362
loop_
_publ_author_name
'Luo, Bing'
'Young Jr., Victor G.'
'Gladfelter, Wayne L.'

_publ_section_title
;
 Syntheses and structures of quinuclidine-stabilized four- and
 five-coordinate mono- and di-chlorogallane
;
_journal_issue 2
_journal_name_full 'Chemical Communications'
_journal_page_first 123
_journal_paper_doi 10.1039/a807169a
_journal_year 1999
_chemical_compound_source 'B. Luo / Prof. W. Gladfelter'
_chemical_formula_sum 'C14 H28 Cl Ga N2'
_chemical_formula_weight 329.56
_chemical_name_common 98154
_chemical_name_systematic
; 
 ? 
;
_space_group_IT_number 60
_symmetry_cell_setting orthorhombic
_symmetry_space_group_name_Hall '-P 2n 2ab'
_symmetry_space_group_name_H-M 'P b c n'
_atom_sites_solution_hydrogens geom
_atom_sites_solution_primary direct
_atom_sites_solution_secondary difmap
_audit_creation_method SHELXL
_cell_angle_alpha 90.00
_cell_angle_beta 90.00
_cell_angle_gamma 90.00
_cell_formula_units_Z 4
_cell_length_a 10.9098(2)
_cell_length_b 12.0848(2)
_cell_length_c 12.3099(3)
_cell_measurement_temperature 173(2)
_cell_volume 1622.97(6)
_computing_structure_refinement 'SHELXL-93 (Sheldrick, 1993)'
_computing_structure_solution 'SHELXS-86 (Sheldrick, 1990)'
_diffrn_ambient_temperature 173(2)
_diffrn_radiation_monochromator graphite
_diffrn_radiation_source 'fine-focus sealed tube'
_diffrn_radiation_type MoK\a
_diffrn_radiation_wavelength 0.71073
_diffrn_reflns_av_R_equivalents 0.0254
_diffrn_reflns_av_sigmaI/netI 0.0203
_diffrn_reflns_limit_h_max 12
_diffrn_reflns_limit_h_min 0
_diffrn_reflns_limit_k_max 14
_diffrn_reflns_limit_k_min 0
_diffrn_reflns_limit_l_max 14
_diffrn_reflns_limit_l_min 0
_diffrn_reflns_number 8527
_diffrn_reflns_theta_max 24.97
_diffrn_reflns_theta_min 2.52
_exptl_absorpt_coefficient_mu 1.847
_exptl_absorpt_correction_T_max 1.000
_exptl_absorpt_correction_T_min 0.796
_exptl_absorpt_correction_type 'SADABS (Sheldrick, 1996)'
_exptl_crystal_colour Colorless
_exptl_crystal_density_diffrn 1.349
_exptl_crystal_description Needle
_exptl_crystal_F_000 696
_exptl_crystal_size_max 0.30
_exptl_crystal_size_mid 0.16
_exptl_crystal_size_min 0.07
_refine_diff_density_max 0.205
_refine_diff_density_min -0.308
_refine_diff_density_rms 0.047
_refine_ls_extinction_method none
_refine_ls_goodness_of_fit_all 1.117
_refine_ls_goodness_of_fit_obs 1.154
_refine_ls_matrix_type full
_refine_ls_number_parameters 87
_refine_ls_number_reflns 1433
_refine_ls_number_restraints 0
_refine_ls_restrained_S_all 1.117
_refine_ls_restrained_S_obs 1.154
_refine_ls_R_factor_all 0.0400
_refine_ls_R_factor_obs 0.0296
_refine_ls_shift/esd_max -0.001
_refine_ls_shift/esd_mean 0.000
_refine_ls_structure_factor_coef Fsqd
_refine_ls_weighting_details 'w=1/[\s^2^(Fo^2^)+(0.0241P)^2^+1.1045P] where P=(Fo^2^+2Fc^2^)/3'
_refine_ls_weighting_scheme calc
_refine_ls_wR_factor_all 0.0644
_refine_ls_wR_factor_obs 0.0606
_reflns_number_observed 1202
_reflns_number_total 1433
_reflns_observed_criterion >2sigma(I)
_cod_data_source_file 807169Asup1.cif
_cod_data_source_block 98154
_cod_depositor_comments
;
The following automatic conversions were performed:

'_symmetry_cell_setting' value 'Orthorhombic' changed to
'orthorhombic' according to
/home/saulius/struct/CIF-dictionaries/cif_core.dic dictionary named
'cif_core.dic' version 2.4.2 from 2011-04-26.

Automatic conversion script
Id: cif_fix_values 1891 2012-01-12 08:04:46Z andrius 

The following automatic conversions were performed:

'_refine_ls_weighting_scheme' value 'calc
w=1/[\s^2^(Fo^2^)+(0.0241P)^2^+1.1045P] where P=(Fo^2^+2Fc^2^)/3' was
changed to 'calc'. New tag '_refine_ls_weighting_details' was
created. The value of the new tag was set to
'w=1/[\s^2^(Fo^2^)+(0.0241P)^2^+1.1045P] where P=(Fo^2^+2Fc^2^)/3'.

Automatic conversion script
Id: cif_fix_values 3143 2015-03-26 13:38:13Z robertas 
;
_cod_original_sg_symbol_H-M Pbcn
_cod_database_code 7110362

loop_
_symmetry_equiv_pos_as_xyz
'x, y, z'
'-x+1/2, -y+1/2, z+1/2'
'-x, y, -z+1/2'
'x+1/2, -y+1/2, -z'
'-x, -y, -z'
'x-1/2, y-1/2, -z-1/2'
'x, -y, z-1/2'
'-x-1/2, y-1/2, z'

loop_
_atom_site_aniso_label
_atom_site_aniso_U_11
_atom_site_aniso_U_22
_atom_site_aniso_U_33
_atom_site_aniso_U_23
_atom_site_aniso_U_13
_atom_site_aniso_U_12
Ga1 0.0259(2) 0.0268(2) 0.0255(2) 0.000 -0.0012(2) 0.000
Cl1 0.0371(4) 0.0270(4) 0.0296(4) 0.000 -0.0037(4) 0.000
N1 0.0262(10) 0.0247(9) 0.0231(9) 0.0023(7) -0.0004(8) -0.0005(8)
C1 0.0357(14) 0.0381(13) 0.0258(12) 0.0052(11) -0.0013(11) -0.0082(11)
C2 0.050(2) 0.0414(14) 0.0301(13) 0.0080(11) -0.0116(12) -0.0092(13)
C3 0.0349(13) 0.0263(12) 0.0436(15) 0.0007(11) -0.0063(12) -0.0037(11)
C4 0.0385(15) 0.0355(13) 0.0426(14) 0.0000(11) -0.0073(12) -0.0120(11)
C5 0.0294(13) 0.0428(13) 0.0293(13) -0.0045(11) -0.0003(11) 0.0073(11)
C6 0.0317(14) 0.060(2) 0.045(2) -0.0044(14) -0.0059(13) 0.0087(13)
C7 0.0318(14) 0.0428(14) 0.0329(13) 0.0040(11) -0.0111(11) -0.0047(11)

loop_
_atom_site_label
_atom_site_type_symbol
_atom_site_fract_x
_atom_site_fract_y
_atom_site_fract_z
_atom_site_U_iso_or_equiv
_atom_site_thermal_displace_type
_atom_site_occupancy
_atom_site_calc_flag
_atom_site_refinement_flags
Ga1 Ga 0.0000 0.38828(3) 0.2500 0.02603(13) Uani 1 d S
H1 H 0.0730(21) 0.4440(19) 0.1618(19) 0.037(6) Uiso 1 d .
Cl1 Cl 0.0000 0.20083(6) 0.2500 0.0312(2) Uani 1 d S
N1 N 0.1657(2) 0.39113(14) 0.35994(14) 0.0247(4) Uani 1 d .
C1 C 0.1377(2) 0.3410(2) 0.4677(2) 0.0332(5) Uani 1 d .
H1A H 0.1076(2) 0.2645(2) 0.4571(2) 0.040 Uiso 1 calc R
H1B H 0.0718(2) 0.3840(2) 0.5034(2) 0.040 Uiso 1 calc R
C2 C 0.2512(2) 0.3389(2) 0.5418(2) 0.0404(6) Uani 1 d .
H2A H 0.2303(2) 0.3698(2) 0.6140(2) 0.048 Uiso 1 calc R
H2B H 0.2795(2) 0.2618(2) 0.5518(2) 0.048 Uiso 1 calc R
C3 C 0.1977(2) 0.5089(2) 0.3778(2) 0.0350(6) Uani 1 d .
H3A H 0.1239(2) 0.5494(2) 0.4026(2) 0.042 Uiso 1 calc R
H3B H 0.2247(2) 0.5420(2) 0.3083(2) 0.042 Uiso 1 calc R
C4 C 0.3000(2) 0.5220(2) 0.4628(2) 0.0389(6) Uani 1 d .
H4A H 0.3654(2) 0.5706(2) 0.4340(2) 0.047 Uiso 1 calc R
H4B H 0.2667(2) 0.5563(2) 0.5296(2) 0.047 Uiso 1 calc R
C5 C 0.2744(2) 0.3346(2) 0.3128(2) 0.0339(6) Uani 1 d .
H5A H 0.2889(2) 0.3629(2) 0.2385(2) 0.041 Uiso 1 calc R
H5B H 0.2578(2) 0.2543(2) 0.3076(2) 0.041 Uiso 1 calc R
C6 C 0.3900(2) 0.3534(2) 0.3822(2) 0.0453(7) Uani 1 d .
H6A H 0.4308(2) 0.2818(2) 0.3970(2) 0.054 Uiso 1 calc R
H6B H 0.4484(2) 0.4015(2) 0.3427(2) 0.054 Uiso 1 calc R
C7 C 0.3525(2) 0.4081(2) 0.4889(2) 0.0358(6) Uani 1 d .
H7A H 0.4246(2) 0.4148(2) 0.5387(2) 0.043 Uiso 1 calc R

loop_
_atom_type_symbol
_atom_type_description
_atom_type_scat_dispersion_real
_atom_type_scat_dispersion_imag
_atom_type_scat_source
C C 0.0033 0.0016 'International Tables Vol C Tables 4.2.6.8 and 6.1.1.4'
H H 0.0000 0.0000 'International Tables Vol C Tables 4.2.6.8 and 6.1.1.4'
N N 0.0061 0.0033 'International Tables Vol C Tables 4.2.6.8 and 6.1.1.4'
Cl Cl 0.1484 0.1585 'International Tables Vol C Tables 4.2.6.8 and 6.1.1.4'
Ga Ga 0.2307 1.6083 'International Tables Vol C Tables 4.2.6.8 and 6.1.1.4'

loop_
_geom_angle_atom_site_label_1
_geom_angle_atom_site_label_2
_geom_angle_atom_site_label_3
_geom_angle
_geom_angle_site_symmetry_1
N1 Ga1 N1 178.25(9) 3
N1 Ga1 Cl1 90.88(4) 3
N1 Ga1 Cl1 90.88(4) .
N1 Ga1 H1 89.1(9) 3
N1 Ga1 H1 90.1(9) .
Cl1 Ga1 H1 116.6(9) .
C3 N1 C5 108.2(2) .
C3 N1 C1 107.8(2) .
C5 N1 C1 108.9(2) .
C3 N1 Ga1 106.98(13) .
C5 N1 Ga1 113.43(13) .
C1 N1 Ga1 111.29(13) .
N1 C1 C2 111.7(2) .
N1 C1 H1A 109.28(11) .
C2 C1 H1A 109.28(13) .
N1 C1 H1B 109.28(12) .
C2 C1 H1B 109.28(14) .
H1A C1 H1B 107.9 .
C7 C2 C1 108.7(2) .
C7 C2 H2A 109.95(13) .
C1 C2 H2A 109.95(14) .
C7 C2 H2B 109.95(14) .
C1 C2 H2B 109.95(13) .
H2A C2 H2B 108.3 .
N1 C3 C4 111.8(2) .
N1 C3 H3A 109.27(12) .
C4 C3 H3A 109.27(13) .
N1 C3 H3B 109.27(12) .
C4 C3 H3B 109.27(13) .
H3A C3 H3B 107.9 .
C7 C4 C3 108.9(2) .
C7 C4 H4A 109.91(14) .
C3 C4 H4A 109.91(13) .
C7 C4 H4B 109.91(14) .
C3 C4 H4B 109.91(13) .
H4A C4 H4B 108.3 .
N1 C5 C6 111.7(2) .
N1 C5 H5A 109.29(12) .
C6 C5 H5A 109.29(14) .
N1 C5 H5B 109.29(12) .
C6 C5 H5B 109.29(15) .
H5A C5 H5B 107.9 .
C7 C6 C5 108.7(2) .
C7 C6 H6A 109.94(14) .
C5 C6 H6A 109.94(14) .
C7 C6 H6B 109.94(15) .
C5 C6 H6B 109.94(14) .
H6A C6 H6B 108.3 .
C4 C7 C6 108.0(2) .
C4 C7 C2 108.1(2) .
C6 C7 C2 108.8(2) .
C4 C7 H7A 110.58(13) .
C6 C7 H7A 110.58(13) .
C2 C7 H7A 110.58(13) .

loop_
_geom_bond_atom_site_label_1
_geom_bond_atom_site_label_2
_geom_bond_distance
_geom_bond_site_symmetry_2
Ga1 N1 2.259(2) 3
Ga1 N1 2.259(2) .
Ga1 Cl1 2.2653(8) .
Ga1 H1 1.51(2) .
N1 C3 1.482(3) .
N1 C5 1.486(3) .
N1 C1 1.490(3) .
C1 C2 1.537(3) .
C1 H1A 0.99 .
C1 H1B 0.99 .
C2 C7 1.531(3) .
C2 H2A 0.99 .
C2 H2B 0.99 .
C3 C4 1.538(3) .
C3 H3A 0.99 .
C3 H3B 0.99 .
C4 C7 1.525(3) .
C4 H4A 0.99 .
C4 H4B 0.99 .
C5 C6 1.541(3) .
C5 H5A 0.99 .
C5 H5B 0.99 .
C6 C7 1.526(3) .
C6 H6A 0.99 .
C6 H6B 0.99 .
C7 H7A 1.00 .

loop_
_geom_torsion_atom_site_label_1
_geom_torsion_atom_site_label_2
_geom_torsion_atom_site_label_3
_geom_torsion_atom_site_label_4
_geom_torsion
_geom_torsion_site_symmetry_1
N1 Ga1 N1 C3 -1.31(13) 3
Cl1 Ga1 N1 C3 178.69(13) .
N1 Ga1 N1 C5 -120.50(14) 3
Cl1 Ga1 N1 C5 59.50(14) .
N1 Ga1 N1 C1 116.26(14) 3
Cl1 Ga1 N1 C1 -63.74(14) .
C3 N1 C1 C2 -64.9(2) .
C5 N1 C1 C2 52.3(2) .
Ga1 N1 C1 C2 178.0(2) .
N1 C1 C2 C7 10.0(3) .
C5 N1 C3 C4 -64.3(2) .
C1 N1 C3 C4 53.3(2) .
Ga1 N1 C3 C4 173.1(2) .
N1 C3 C4 C7 9.4(3) .
C3 N1 C5 C6 53.0(3) .
C1 N1 C5 C6 -64.0(3) .
Ga1 N1 C5 C6 171.5(2) .
N1 C5 C6 C7 9.7(3) .
C3 C4 C7 C6 53.5(3) .
C3 C4 C7 C2 -64.1(2) .
C5 C6 C7 C4 -64.3(3) .
C5 C6 C7 C2 52.9(3) .
C1 C2 C7 C4 53.0(3) .
C1 C2 C7 C6 -64.1(3) .
